data_4325892
loop_
_publ_author_name
'Gabriel E. B\"uchel'
'Iryna N. Stepanenko'
'Michaela Hejl'
'Michael A. Jakupec'
'Bernhard K. Keppler'
'Vladimir B. Arion'

_publ_section_title
;
 En Route to Osmium Analogues of KP1019: Synthesis, Structure,
 Spectroscopic Properties and Antiproliferative Activity of
 trans-[OsIVCl4(Hazole)2]
;
_journal_name_full 'Inorganic Chemistry'
_journal_page_first 7690
_journal_page_last 7697
_journal_paper_doi 10.1021/ic200728b
_journal_volume 50
_journal_year 2011
_chemical_formula_moiety 'C6 H8 Cl4 N4 Os'
_chemical_formula_sum 'C6 H8 Cl4 N4 Os'
_chemical_formula_weight 468.16
_chemical_name_systematic
; 
trans-tetrachlorido-bis(1H-pyrazole)osmium(IV) 
;
_space_group_IT_number 2
_symmetry_cell_setting triclinic
_symmetry_space_group_name_Hall '-P 1'
_symmetry_space_group_name_H-M 'P -1'
_atom_sites_solution_hydrogens geom
_atom_sites_solution_primary direct
_atom_sites_solution_secondary difmap
_audit_creation_method SHELXL-97
_cell_angle_alpha 115.562(5)
_cell_angle_beta 110.932(4)
_cell_angle_gamma 92.719(4)
_cell_formula_units_Z 1
_cell_length_a 6.5110(4)
_cell_length_b 7.1695(5)
_cell_length_c 7.4983(5)
_cell_measurement_reflns_used 2528
_cell_measurement_temperature 100(2)
_cell_measurement_theta_max 29.53
_cell_measurement_theta_min 3.24
_cell_volume 286.36(4)
_computing_structure_refinement 'SHELXL-97 (Sheldrick, 1997)'
_computing_structure_solution 'SHELXS-97 (Sheldrick, 1990)'
_diffrn_ambient_temperature 100(2)
_diffrn_measured_fraction_theta_full 0.985
_diffrn_measured_fraction_theta_max 0.985
_diffrn_radiation_monochromator graphite
_diffrn_radiation_source 'fine-focus sealed tube'
_diffrn_radiation_type MoK\a
_diffrn_radiation_wavelength 0.71073
_diffrn_reflns_av_R_equivalents 0.0626
_diffrn_reflns_av_sigmaI/netI 0.0406
_diffrn_reflns_limit_h_max 7
_diffrn_reflns_limit_h_min -7
_diffrn_reflns_limit_k_max 8
_diffrn_reflns_limit_k_min -8
_diffrn_reflns_limit_l_max 9
_diffrn_reflns_limit_l_min -9
_diffrn_reflns_number 5420
_diffrn_reflns_theta_full 25.50
_diffrn_reflns_theta_max 25.50
_diffrn_reflns_theta_min 3.45
_exptl_absorpt_coefficient_mu 12.035
_exptl_absorpt_correction_T_max 0.6446
_exptl_absorpt_correction_T_min 0.1969
_exptl_absorpt_correction_type multi-scan
_exptl_absorpt_process_details SADABS
_exptl_crystal_colour red
_exptl_crystal_density_diffrn 2.715
_exptl_crystal_description stick
_exptl_crystal_F_000 216
_exptl_crystal_size_max 0.20
_exptl_crystal_size_mid 0.06
_exptl_crystal_size_min 0.04
_refine_diff_density_max 1.698
_refine_diff_density_min -0.860
_refine_diff_density_rms 0.181
_refine_ls_extinction_method none
_refine_ls_goodness_of_fit_ref 1.064
_refine_ls_hydrogen_treatment constr
_refine_ls_matrix_type full
_refine_ls_number_parameters 71
_refine_ls_number_reflns 1050
_refine_ls_number_restraints 0
_refine_ls_restrained_S_all 1.064
_refine_ls_R_factor_all 0.0243
_refine_ls_R_factor_gt 0.0243
_refine_ls_shift/su_max 0.000
_refine_ls_shift/su_mean 0.000
_refine_ls_structure_factor_coef Fsqd
_refine_ls_weighting_details 'calc w=1/[\s^2^(Fo^2^)+(0.0304P)^2^+0.0877P] where P=(Fo^2^+2Fc^2^)/3'
_refine_ls_weighting_scheme calc
_refine_ls_wR_factor_gt 0.0561
_refine_ls_wR_factor_ref 0.0561
_reflns_number_gt 1050
_reflns_number_total 1050
_reflns_threshold_expression >2sigma(I)
_cod_data_source_file ic200728b_si_002_1.cif
_cod_data_source_block GABU158
_cod_original_cell_volume 286.36(3)
_cod_database_code 4325892

loop_
_symmetry_equiv_pos_as_xyz
'x, y, z'
'-x, -y, -z'

loop_
_atom_site_label
_atom_site_type_symbol
_atom_site_fract_x
_atom_site_fract_y
_atom_site_fract_z
_atom_site_U_iso_or_equiv
_atom_site_adp_type
_atom_site_occupancy
_atom_site_symmetry_multiplicity
_atom_site_calc_flag
_atom_site_refinement_flags
Os1 Os 0.5000 0.5000 0.5000 0.01278(13) Uani 1 2 d S
Cl1 Cl 0.3394(2) 0.7906(2) 0.6040(2) 0.0196(3) Uani 1 1 d .
Cl2 Cl 0.6764(2) 0.6447(2) 0.3512(2) 0.0184(3) Uani 1 1 d .
N1 N 0.2238(8) 0.3451(8) 0.2031(7) 0.0169(10) Uani 1 1 d .
N2 N 0.0119(8) 0.3709(8) 0.1703(8) 0.0189(11) Uani 1 1 d .
H2 H -0.0273 0.4537 0.2734 0.023 Uiso 1 1 calc R
C3 C -0.1309(10) 0.2538(10) -0.0400(10) 0.0220(13) Uani 1 1 d .
H3 H -0.2879 0.2479 -0.1025 0.026 Uiso 1 1 calc R
C4 C -0.0086(10) 0.1437(9) -0.1489(9) 0.0201(13) Uani 1 1 d .
H4 H -0.0638 0.0451 -0.2997 0.024 Uiso 1 1 calc R
C5 C 0.2107(10) 0.2064(9) 0.0065(9) 0.0177(12) Uani 1 1 d .
H5 H 0.3351 0.1584 -0.0213 0.021 Uiso 1 1 calc R

loop_
_atom_site_aniso_label
_atom_site_aniso_U_11
_atom_site_aniso_U_22
_atom_site_aniso_U_33
_atom_site_aniso_U_23
_atom_site_aniso_U_13
_atom_site_aniso_U_12
Os1 0.01058(19) 0.01386(19) 0.01050(18) 0.00397(13) 0.00323(12) 0.00314(12)
Cl1 0.0189(7) 0.0192(7) 0.0177(7) 0.0069(6) 0.0066(6) 0.0079(6)
Cl2 0.0154(7) 0.0219(7) 0.0176(7) 0.0095(6) 0.0068(5) 0.0021(6)
N1 0.015(3) 0.021(3) 0.013(2) 0.009(2) 0.0037(19) 0.003(2)
N2 0.014(3) 0.021(3) 0.020(3) 0.008(2) 0.007(2) 0.007(2)
C3 0.013(3) 0.024(3) 0.025(3) 0.016(3) 0.000(2) 0.000(2)
C4 0.025(3) 0.014(3) 0.015(3) 0.005(2) 0.005(2) -0.004(2)
C5 0.019(3) 0.019(3) 0.015(3) 0.009(2) 0.007(2) 0.003(2)

loop_
_atom_type_symbol
_atom_type_description
_atom_type_scat_dispersion_real
_atom_type_scat_dispersion_imag
_atom_type_scat_source
C C 0.0033 0.0016 'International Tables Vol C Tables 4.2.6.8 and 6.1.1.4'
H H 0.0000 0.0000 'International Tables Vol C Tables 4.2.6.8 and 6.1.1.4'
N N 0.0061 0.0033 'International Tables Vol C Tables 4.2.6.8 and 6.1.1.4'
Cl Cl 0.1484 0.1585 'International Tables Vol C Tables 4.2.6.8 and 6.1.1.4'
Os Os -1.2165 7.6030 'International Tables Vol C Tables 4.2.6.8 and 6.1.1.4'

loop_
_geom_angle_atom_site_label_1
_geom_angle_atom_site_label_2
_geom_angle_atom_site_label_3
_geom_angle
_geom_angle_site_symmetry_1
_geom_angle_site_symmetry_3
N1 Os1 N1 180.000(1) . 2_666
N1 Os1 Cl1 89.97(14) . 2_666
N1 Os1 Cl1 90.03(14) 2_666 2_666
N1 Os1 Cl1 90.03(14) . .
N1 Os1 Cl1 89.97(14) 2_666 .
Cl1 Os1 Cl1 180.0 2_666 .
N1 Os1 Cl2 90.88(14) . 2_666
N1 Os1 Cl2 89.12(14) 2_666 2_666
Cl1 Os1 Cl2 90.59(5) 2_666 2_666
Cl1 Os1 Cl2 89.41(5) . 2_666
N1 Os1 Cl2 89.12(14) . .
N1 Os1 Cl2 90.88(14) 2_666 .
Cl1 Os1 Cl2 89.41(5) 2_666 .
Cl1 Os1 Cl2 90.59(5) . .
Cl2 Os1 Cl2 180.0 2_666 .
C5 N1 N2 105.7(5) . .
C5 N1 Os1 129.9(4) . .
N2 N1 Os1 124.5(4) . .
C3 N2 N1 111.0(5) . .
C3 N2 H2 124.5 . .
N1 N2 H2 124.5 . .
N2 C3 C4 107.4(5) . .
N2 C3 H3 126.3 . .
C4 C3 H3 126.3 . .
C3 C4 C5 105.5(5) . .
C3 C4 H4 127.2 . .
C5 C4 H4 127.2 . .
N1 C5 C4 110.4(5) . .
N1 C5 H5 124.8 . .
C4 C5 H5 124.8 . .

loop_
_geom_bond_atom_site_label_1
_geom_bond_atom_site_label_2
_geom_bond_distance
_geom_bond_site_symmetry_2
Os1 N1 2.059(5) .
Os1 N1 2.059(5) 2_666
Os1 Cl1 2.3300(14) 2_666
Os1 Cl1 2.3300(14) .
Os1 Cl2 2.3323(13) 2_666
Os1 Cl2 2.3323(13) .
N1 C5 1.344(7) .
N1 N2 1.349(7) .
N2 C3 1.338(8) .
N2 H2 0.8800 .
C3 C4 1.376(9) .
C3 H3 0.9500 .
C4 C5 1.378(8) .
C4 H4 0.9500 .
C5 H5 0.9500 .

loop_
_geom_torsion_atom_site_label_1
_geom_torsion_atom_site_label_2
_geom_torsion_atom_site_label_3
_geom_torsion_atom_site_label_4
_geom_torsion
_geom_torsion_site_symmetry_1
Cl1 Os1 N1 C5 -32.0(5) 2_666
Cl1 Os1 N1 C5 148.0(5) .
Cl2 Os1 N1 C5 -122.5(5) 2_666
Cl2 Os1 N1 C5 57.5(5) .
Cl1 Os1 N1 N2 149.6(4) 2_666
Cl1 Os1 N1 N2 -30.4(4) .
Cl2 Os1 N1 N2 59.0(4) 2_666
Cl2 Os1 N1 N2 -121.0(4) .
C5 N1 N2 C3 -0.4(6) .
Os1 N1 N2 C3 178.4(4) .
N1 N2 C3 C4 1.1(7) .
N2 C3 C4 C5 -1.4(7) .
N2 N1 C5 C4 -0.5(6) .
Os1 N1 C5 C4 -179.2(4) .
C3 C4 C5 N1 1.2(7) .
